data_4029127
loop_
_publ_author_name
'Singleton, Michael L.'
'Castellucci, Nicola'
'Massip, St\'ephane'
'Kauffmann, Brice'
'Ferrand, Yann'
'Huc, Ivan'

_publ_section_title
;
 Synthesis of 1,8-diazaanthracenes as building blocks for internally
 functionalized aromatic oligoamide foldamers.
;
_journal_issue 5
_journal_name_full 'The Journal of organic chemistry'
_journal_page_first 2115
_journal_page_last 2122
_journal_paper_doi 10.1021/jo402852m
_journal_volume 79
_journal_year 2014
_chemical_formula_sum 'C25 H28 Br Cl3 N2 O6'
_chemical_formula_weight 638.75
_chemical_name_systematic
; 
 ? 
;
_space_group_IT_number 14
_symmetry_cell_setting monoclinic
_symmetry_space_group_name_Hall '-P 2yn'
_symmetry_space_group_name_H-M 'P 1 21/n 1'
_atom_sites_solution_hydrogens geom
_atom_sites_solution_primary direct
_atom_sites_solution_secondary difmap
_audit_creation_method 'CrystalClear-SM Expert 2.1 b25 (Rigaku, 2013)'
_cell_angle_alpha 90.00
_cell_angle_beta 92.257(7)
_cell_angle_gamma 90.00
_cell_formula_units_Z 4
_cell_length_a 14.965(3)
_cell_length_b 9.4631(16)
_cell_length_c 19.478(4)
_cell_measurement_reflns_used 4619
_cell_measurement_temperature 100(2)
_cell_measurement_theta_max 72.28
_cell_measurement_theta_min 6.53
_cell_volume 2756.2(9)
_computing_cell_refinement 'CrystalClear-SM Expert 2.1 b25 (Rigaku, 2013)'
_computing_data_collection 'CrystalClear-SM Expert 2.1 b25 (Rigaku, 2013)'
_computing_data_reduction 'CrystalClear-SM Expert 2.1 b25 (Rigaku, 2013)'
_computing_structure_refinement 'SHELXL (Sheldrick, 2008)'
_computing_structure_solution 'SHELXS (Sheldrick, 2008)'
_diffrn_ambient_temperature 100(2)
_diffrn_detector PILT
_diffrn_detector_area_resol_mean 5.8140
_diffrn_measured_fraction_theta_full 0.968
_diffrn_measured_fraction_theta_max 0.968
_diffrn_measurement_device 'AFC11 (Right): Eulerian 3 circle'
_diffrn_measurement_device_type 'Rigaku PILATUS conversion'
_diffrn_measurement_method 'profile data from \w-scans'
_diffrn_radiation_monochromator Confocal
_diffrn_radiation_source 'Rotating Anode'
_diffrn_radiation_type CuK\a
_diffrn_radiation_wavelength 1.54190
_diffrn_reflns_av_R_equivalents 0.0664
_diffrn_reflns_av_sigmaI/netI 0.0619
_diffrn_reflns_limit_h_max 18
_diffrn_reflns_limit_h_min -18
_diffrn_reflns_limit_k_max 11
_diffrn_reflns_limit_k_min -11
_diffrn_reflns_limit_l_max 24
_diffrn_reflns_limit_l_min -23
_diffrn_reflns_number 14708
_diffrn_reflns_theta_full 72.28
_diffrn_reflns_theta_max 72.28
_diffrn_reflns_theta_min 6.53
_exptl_absorpt_coefficient_mu 5.073
_exptl_absorpt_correction_T_max 0.7178
_exptl_absorpt_correction_T_min 0.4457
_exptl_absorpt_correction_type multi-scan
_exptl_absorpt_process_details 'CrystalClear-SM Expert 2.1 b25 (Rigaku, 2013)'
_exptl_crystal_colour yellow
_exptl_crystal_density_diffrn 1.539
_exptl_crystal_density_method 'not measured'
_exptl_crystal_description needle
_exptl_crystal_F_000 1304
_exptl_crystal_size_max 0.19
_exptl_crystal_size_mid 0.10
_exptl_crystal_size_min 0.07
_refine_diff_density_max 2.228
_refine_diff_density_min -1.097
_refine_diff_density_rms 0.120
_refine_ls_extinction_method none
_refine_ls_goodness_of_fit_ref 1.055
_refine_ls_hydrogen_treatment constr
_refine_ls_matrix_type full
_refine_ls_number_parameters 340
_refine_ls_number_reflns 5268
_refine_ls_number_restraints 0
_refine_ls_restrained_S_all 1.055
_refine_ls_R_factor_all 0.0566
_refine_ls_R_factor_gt 0.0527
_refine_ls_shift/su_max 0.001
_refine_ls_shift/su_mean 0.000
_refine_ls_structure_factor_coef Fsqd
_refine_ls_weighting_details 'calc w=1/[\s^2^(Fo^2^)+(0.0845P)^2^+0.0000P] where P=(Fo^2^+2Fc^2^)/3'
_refine_ls_weighting_scheme calc
_refine_ls_wR_factor_gt 0.1362
_refine_ls_wR_factor_ref 0.1419
_reflns_number_gt 4619
_reflns_number_total 5268
_reflns_threshold_expression >2sigma(I)
_cod_data_source_file jo402852m_si_007.cif
_cod_data_source_block shelxl
_cod_original_cell_volume 2756.3(9)
_cod_original_sg_symbol_H-M P21/n
_cod_database_code 4029127

loop_
_symmetry_equiv_pos_as_xyz
'x, y, z'
'-x+1/2, y+1/2, -z+1/2'
'-x, -y, -z'
'x-1/2, -y-1/2, z-1/2'

loop_
_atom_site_label
_atom_site_type_symbol
_atom_site_fract_x
_atom_site_fract_y
_atom_site_fract_z
_atom_site_U_iso_or_equiv
_atom_site_adp_type
_atom_site_occupancy
_atom_site_symmetry_multiplicity
_atom_site_calc_flag
_atom_site_refinement_flags
C1 C 0.6034(2) 0.4042(3) 0.16343(14) 0.0206(6) Uani 1 1 d .
C2 C 0.67412(19) 0.3846(3) 0.11845(14) 0.0201(6) Uani 1 1 d .
H2 H 0.7207 0.3187 0.1287 0.024 Uiso 1 1 calc R
C3 C 0.67323(19) 0.4642(3) 0.05941(14) 0.0188(5) Uani 1 1 d .
C4 C 0.60258(19) 0.5644(3) 0.04614(14) 0.0180(5) Uani 1 1 d .
C5 C 0.53518(18) 0.5735(3) 0.09604(13) 0.0178(5) Uani 1 1 d .
N6 N 0.53624(15) 0.4920(3) 0.15423(11) 0.0183(5) Uani 1 1 d .
C7 C 0.6001(2) 0.3182(3) 0.22929(15) 0.0219(6) Uani 1 1 d .
O8 O 0.54506(17) 0.3334(3) 0.27154(12) 0.0319(5) Uani 1 1 d .
O9 O 0.66645(15) 0.2243(3) 0.23378(11) 0.0291(5) Uani 1 1 d .
C10 C 0.6726(3) 0.1437(4) 0.29684(17) 0.0331(7) Uani 1 1 d .
H10A H 0.6876 0.2071 0.3354 0.050 Uiso 1 1 calc R
H10B H 0.7193 0.0717 0.2936 0.050 Uiso 1 1 calc R
H10C H 0.6151 0.0977 0.3043 0.050 Uiso 1 1 calc R
O11 O 0.73370(14) 0.4558(2) 0.00997(10) 0.0218(4) Uani 1 1 d .
C12 C 0.8045(2) 0.3513(3) 0.01839(16) 0.0234(6) Uani 1 1 d .
H12A H 0.7790 0.2594 0.0320 0.028 Uiso 1 1 calc R
H12B H 0.8483 0.3818 0.0549 0.028 Uiso 1 1 calc R
C13 C 0.8501(2) 0.3360(3) -0.04861(15) 0.0249(6) Uani 1 1 d .
H13 H 0.8058 0.2943 -0.0827 0.030 Uiso 1 1 calc R
C14 C 0.8815(3) 0.4749(4) -0.0776(2) 0.0419(9) Uani 1 1 d .
H14A H 0.8298 0.5359 -0.0879 0.063 Uiso 1 1 calc R
H14B H 0.9133 0.4573 -0.1198 0.063 Uiso 1 1 calc R
H14C H 0.9219 0.5215 -0.0438 0.063 Uiso 1 1 calc R
C15 C 0.9276(2) 0.2315(4) -0.03916(18) 0.0327(7) Uani 1 1 d .
H15A H 0.9749 0.2737 -0.0095 0.049 Uiso 1 1 calc R
H15B H 0.9515 0.2092 -0.0840 0.049 Uiso 1 1 calc R
H15C H 0.9062 0.1446 -0.0179 0.049 Uiso 1 1 calc R
C16 C 0.59795(19) 0.6505(3) -0.01201(14) 0.0189(5) Uani 1 1 d .
H16 H 0.6428 0.6439 -0.0451 0.023 Uiso 1 1 calc R
C17 C 0.52823(18) 0.7456(3) -0.02178(13) 0.0181(5) Uani 1 1 d .
C18 C 0.45839(19) 0.7576(3) 0.02627(13) 0.0177(5) Uani 1 1 d .
C19 C 0.4647(2) 0.6705(3) 0.08453(14) 0.0185(6) Uani 1 1 d .
C20 C 0.5232(2) 0.8377(3) -0.08056(14) 0.0185(6) Uani 1 1 d .
C21 C 0.45280(19) 0.9299(3) -0.08825(14) 0.0193(5) Uani 1 1 d .
H21 H 0.4479 0.9921 -0.1265 0.023 Uiso 1 1 calc R
C22 C 0.38739(18) 0.9295(3) -0.03731(14) 0.0188(6) Uani 1 1 d .
N23 N 0.38787(16) 0.8498(3) 0.01780(12) 0.0194(5) Uani 1 1 d .
O24 O 0.59019(15) 0.8237(2) -0.12341(10) 0.0210(4) Uani 1 1 d .
C25 C 0.5934(2) 0.9199(3) -0.18099(14) 0.0232(6) Uani 1 1 d .
H25A H 0.5943 1.0189 -0.1645 0.028 Uiso 1 1 calc R
H25B H 0.5401 0.9068 -0.2121 0.028 Uiso 1 1 calc R
C26 C 0.6777(2) 0.8878(3) -0.21866(15) 0.0250(6) Uani 1 1 d .
H26 H 0.6811 0.9562 -0.2576 0.030 Uiso 1 1 calc R
C27 C 0.6746(3) 0.7382(4) -0.24922(18) 0.0359(8) Uani 1 1 d .
H27A H 0.7312 0.7180 -0.2709 0.054 Uiso 1 1 calc R
H27B H 0.6253 0.7318 -0.2837 0.054 Uiso 1 1 calc R
H27C H 0.6654 0.6694 -0.2126 0.054 Uiso 1 1 calc R
C28 C 0.7609(2) 0.9080(4) -0.17212(17) 0.0341(7) Uani 1 1 d .
H28A H 0.7580 1.0000 -0.1491 0.051 Uiso 1 1 calc R
H28B H 0.8142 0.9044 -0.1997 0.051 Uiso 1 1 calc R
H28C H 0.7641 0.8328 -0.1376 0.051 Uiso 1 1 calc R
C29 C 0.31098(19) 1.0321(3) -0.04932(15) 0.0212(6) Uani 1 1 d .
O30 O 0.30386(15) 1.1049(2) -0.10016(11) 0.0283(5) Uani 1 1 d .
O31 O 0.25352(14) 1.0331(2) 0.00054(11) 0.0265(5) Uani 1 1 d .
C32 C 0.1815(2) 1.1350(4) -0.00865(17) 0.0304(7) Uani 1 1 d .
H32A H 0.2067 1.2302 -0.0120 0.046 Uiso 1 1 calc R
H32B H 0.1428 1.1304 0.0307 0.046 Uiso 1 1 calc R
H32C H 0.1464 1.1130 -0.0508 0.046 Uiso 1 1 calc R
Br1 Br 0.374429(18) 0.67770(3) 0.149402(14) 0.02110(13) Uani 1 1 d .
C50 C 0.5604(2) 0.6787(3) 0.28848(16) 0.0272(7) Uani 1 1 d .
H50 H 0.5244 0.6042 0.2637 0.033 Uiso 1 1 calc R
Cl1 Cl 0.60817(5) 0.79088(9) 0.22739(4) 0.0314(2) Uani 1 1 d .
Cl2 Cl 0.64706(6) 0.59624(9) 0.33828(4) 0.0369(2) Uani 1 1 d .
Cl3 Cl 0.48958(7) 0.77661(14) 0.34019(5) 0.0536(3) Uani 1 1 d .

loop_
_atom_site_aniso_label
_atom_site_aniso_U_11
_atom_site_aniso_U_22
_atom_site_aniso_U_33
_atom_site_aniso_U_23
_atom_site_aniso_U_13
_atom_site_aniso_U_12
C1 0.0248(14) 0.0169(14) 0.0198(12) -0.0004(11) -0.0025(10) -0.0043(11)
C2 0.0196(14) 0.0145(13) 0.0260(13) -0.0005(11) -0.0039(10) 0.0020(10)
C3 0.0178(13) 0.0166(14) 0.0218(12) -0.0040(10) -0.0021(9) -0.0034(10)
C4 0.0183(13) 0.0159(14) 0.0194(12) -0.0044(10) -0.0042(9) -0.0027(10)
C5 0.0187(13) 0.0171(13) 0.0173(12) -0.0021(10) -0.0056(9) -0.0029(10)
N6 0.0192(12) 0.0168(12) 0.0186(10) -0.0009(9) -0.0027(8) -0.0020(9)
C7 0.0264(16) 0.0155(14) 0.0232(14) -0.0006(10) -0.0062(12) -0.0026(10)
O8 0.0327(13) 0.0317(13) 0.0317(12) 0.0108(9) 0.0057(10) 0.0042(9)
O9 0.0330(13) 0.0271(12) 0.0268(11) 0.0076(9) -0.0020(8) 0.0080(10)
C10 0.041(2) 0.0271(17) 0.0302(16) 0.0102(14) -0.0064(13) 0.0030(14)
O11 0.0202(10) 0.0201(10) 0.0254(10) 0.0018(8) 0.0031(7) 0.0046(8)
C12 0.0194(15) 0.0215(14) 0.0294(14) 0.0024(12) 0.0009(11) 0.0050(11)
C13 0.0188(15) 0.0300(17) 0.0256(14) -0.0034(12) -0.0014(11) 0.0036(11)
C14 0.044(2) 0.037(2) 0.046(2) 0.0087(16) 0.0156(16) 0.0070(16)
C15 0.0258(17) 0.0334(18) 0.0392(17) 0.0002(15) 0.0048(13) 0.0098(14)
C16 0.0173(14) 0.0181(13) 0.0212(13) -0.0025(11) -0.0008(10) -0.0018(10)
C17 0.0182(13) 0.0170(14) 0.0189(12) -0.0024(10) -0.0032(10) -0.0038(10)
C18 0.0188(13) 0.0164(13) 0.0174(11) -0.0026(10) -0.0035(9) -0.0018(10)
C19 0.0200(14) 0.0150(14) 0.0205(13) -0.0028(10) 0.0002(10) -0.0026(10)
C20 0.0219(14) 0.0164(13) 0.0172(12) -0.0042(10) -0.0004(10) -0.0039(10)
C21 0.0208(14) 0.0166(13) 0.0202(12) 0.0001(10) -0.0036(10) -0.0022(11)
C22 0.0182(14) 0.0168(14) 0.0210(12) -0.0034(10) -0.0052(10) -0.0006(10)
N23 0.0177(12) 0.0179(11) 0.0224(11) -0.0033(9) -0.0040(9) -0.0013(9)
O24 0.0243(11) 0.0183(11) 0.0206(10) 0.0026(8) 0.0030(8) 0.0025(7)
C25 0.0297(16) 0.0190(14) 0.0210(12) 0.0026(11) 0.0020(10) 0.0004(11)
C26 0.0292(16) 0.0237(15) 0.0225(13) 0.0031(12) 0.0034(11) -0.0047(12)
C27 0.041(2) 0.0311(18) 0.0371(17) -0.0086(15) 0.0152(14) -0.0047(15)
C28 0.0275(17) 0.043(2) 0.0315(16) 0.0049(14) 0.0018(12) -0.0045(14)
C29 0.0174(14) 0.0182(14) 0.0275(14) -0.0058(11) -0.0046(10) -0.0007(10)
O30 0.0265(12) 0.0283(12) 0.0297(11) 0.0083(9) -0.0023(8) 0.0060(9)
O31 0.0235(11) 0.0281(12) 0.0279(10) 0.0021(9) 0.0011(8) 0.0089(9)
C32 0.0245(16) 0.0326(18) 0.0338(16) -0.0014(14) -0.0025(12) 0.0097(13)
Br1 0.0190(2) 0.0247(2) 0.01962(18) 0.00156(10) 0.00091(12) 0.00298(10)
C50 0.0288(17) 0.0276(17) 0.0248(15) -0.0031(12) -0.0026(12) -0.0015(12)
Cl1 0.0334(4) 0.0260(4) 0.0341(4) 0.0042(3) -0.0090(3) -0.0031(3)
Cl2 0.0371(4) 0.0372(5) 0.0349(4) 0.0096(3) -0.0153(3) -0.0089(3)
Cl3 0.0421(5) 0.0732(7) 0.0460(5) -0.0282(5) 0.0062(4) 0.0044(5)

loop_
_atom_type_symbol
_atom_type_description
_atom_type_scat_dispersion_real
_atom_type_scat_dispersion_imag
_atom_type_scat_source
C C 0.0181 0.0091 'International Tables Vol C Tables 4.2.6.8 and 6.1.1.4'
H H 0.0000 0.0000 'International Tables Vol C Tables 4.2.6.8 and 6.1.1.4'
Br Br -0.6763 1.2805 'International Tables Vol C Tables 4.2.6.8 and 6.1.1.4'
N N 0.0311 0.0180 'International Tables Vol C Tables 4.2.6.8 and 6.1.1.4'
O O 0.0492 0.0322 'International Tables Vol C Tables 4.2.6.8 and 6.1.1.4'
Cl Cl 0.3639 0.7018 'International Tables Vol C Tables 4.2.6.8 and 6.1.1.4'

loop_
_geom_angle_atom_site_label_1
_geom_angle_atom_site_label_2
_geom_angle_atom_site_label_3
_geom_angle
N6 C1 C2 126.0(3)
N6 C1 C7 113.8(3)
C2 C1 C7 120.2(3)
C3 C2 C1 117.7(3)
O11 C3 C2 125.5(3)
O11 C3 C4 114.8(2)
C2 C3 C4 119.7(3)
C16 C4 C5 120.2(3)
C16 C4 C3 123.0(3)
C5 C4 C3 116.8(2)
N6 C5 C19 118.8(3)
N6 C5 C4 122.8(3)
C19 C5 C4 118.3(3)
C1 N6 C5 117.0(2)
O8 C7 O9 124.5(3)
O8 C7 C1 124.2(3)
O9 C7 C1 111.3(3)
C7 O9 C10 115.5(3)
C3 O11 C12 117.7(2)
O11 C12 C13 108.7(2)
C12 C13 C14 113.5(3)
C12 C13 C15 109.0(3)
C14 C13 C15 111.1(3)
C17 C16 C4 120.3(3)
C16 C17 C18 121.8(3)
C16 C17 C20 121.2(3)
C18 C17 C20 117.0(3)
N23 C18 C19 119.8(3)
N23 C18 C17 123.2(3)
C19 C18 C17 117.0(3)
C5 C19 C18 122.5(3)
C5 C19 Br1 117.9(2)
C18 C19 Br1 119.6(2)
O24 C20 C21 126.0(3)
O24 C20 C17 114.8(3)
C21 C20 C17 119.2(3)
C20 C21 C22 118.0(3)
N23 C22 C21 126.2(3)
N23 C22 C29 118.4(3)
C21 C22 C29 115.4(2)
C22 N23 C18 116.3(3)
C20 O24 C25 118.0(2)
O24 C25 C26 107.6(2)
C28 C26 C25 111.3(3)
C28 C26 C27 111.0(3)
C25 C26 C27 111.1(3)
O30 C29 O31 124.0(3)
O30 C29 C22 122.4(3)
O31 C29 C22 113.6(2)
C29 O31 C32 114.5(2)
Cl3 C50 Cl1 109.80(18)
Cl3 C50 Cl2 111.36(18)
Cl1 C50 Cl2 109.05(19)

loop_
_geom_bond_atom_site_label_1
_geom_bond_atom_site_label_2
_geom_bond_distance
C1 N6 1.311(4)
C1 C2 1.412(4)
C1 C7 1.522(4)
C2 C3 1.374(4)
C3 O11 1.350(4)
C3 C4 1.437(4)
C4 C16 1.395(4)
C4 C5 1.431(4)
C5 N6 1.371(4)
C5 C19 1.409(4)
C7 O8 1.196(4)
C7 O9 1.332(4)
O9 C10 1.445(4)
O11 C12 1.454(3)
C12 C13 1.503(4)
C13 C14 1.513(5)
C13 C15 1.531(4)
C16 C17 1.385(4)
C17 C18 1.435(4)
C17 C20 1.439(4)
C18 N23 1.374(4)
C18 C19 1.403(4)
C19 Br1 1.887(3)
C20 O24 1.336(4)
C20 C21 1.372(4)
C21 C22 1.421(4)
C22 N23 1.312(4)
C22 C29 1.511(4)
O24 C25 1.447(3)
C25 C26 1.515(4)
C26 C28 1.523(4)
C26 C27 1.535(5)
C29 O30 1.208(4)
C29 O31 1.322(4)
O31 C32 1.452(4)
C50 Cl3 1.755(4)
C50 Cl1 1.767(3)
C50 Cl2 1.770(3)

loop_
_geom_torsion_atom_site_label_1
_geom_torsion_atom_site_label_2
_geom_torsion_atom_site_label_3
_geom_torsion_atom_site_label_4
_geom_torsion
N6 C1 C2 C3 0.0(4)
C7 C1 C2 C3 179.4(2)
C1 C2 C3 O11 -177.8(2)
C1 C2 C3 C4 1.0(4)
O11 C3 C4 C16 -2.1(4)
C2 C3 C4 C16 178.9(3)
O11 C3 C4 C5 177.9(2)
C2 C3 C4 C5 -1.0(4)
C16 C4 C5 N6 -179.9(2)
C3 C4 C5 N6 0.1(4)
C16 C4 C5 C19 0.3(4)
C3 C4 C5 C19 -179.8(2)
C2 C1 N6 C5 -0.9(4)
C7 C1 N6 C5 179.6(2)
C19 C5 N6 C1 -179.3(2)
C4 C5 N6 C1 0.9(4)
N6 C1 C7 O8 -4.3(4)
C2 C1 C7 O8 176.2(3)
N6 C1 C7 O9 175.8(2)
C2 C1 C7 O9 -3.7(4)
O8 C7 O9 C10 -3.8(4)
C1 C7 O9 C10 176.0(2)
C2 C3 O11 C12 2.0(4)
C4 C3 O11 C12 -176.9(2)
C3 O11 C12 C13 166.7(2)
O11 C12 C13 C14 52.8(4)
O11 C12 C13 C15 177.2(3)
C5 C4 C16 C17 0.1(4)
C3 C4 C16 C17 -179.8(2)
C4 C16 C17 C18 -0.9(4)
C4 C16 C17 C20 178.5(2)
C16 C17 C18 N23 -179.4(2)
C20 C17 C18 N23 1.2(4)
C16 C17 C18 C19 1.2(4)
C20 C17 C18 C19 -178.3(2)
N6 C5 C19 C18 -179.8(2)
C4 C5 C19 C18 0.0(4)
N6 C5 C19 Br1 -1.6(3)
C4 C5 C19 Br1 178.25(19)
N23 C18 C19 C5 179.8(2)
C17 C18 C19 C5 -0.7(4)
N23 C18 C19 Br1 1.6(3)
C17 C18 C19 Br1 -178.93(19)
C16 C17 C20 O24 -0.1(4)
C18 C17 C20 O24 179.3(2)
C16 C17 C20 C21 179.8(2)
C18 C17 C20 C21 -0.8(4)
O24 C20 C21 C22 179.8(2)
C17 C20 C21 C22 -0.2(4)
C20 C21 C22 N23 0.8(4)
C20 C21 C22 C29 -179.2(2)
C21 C22 N23 C18 -0.5(4)
C29 C22 N23 C18 179.6(2)
C19 C18 N23 C22 178.9(2)
C17 C18 N23 C22 -0.6(4)
C21 C20 O24 C25 4.6(4)
C17 C20 O24 C25 -175.5(2)
C20 O24 C25 C26 176.7(2)
O24 C25 C26 C28 -60.2(3)
O24 C25 C26 C27 64.0(3)
N23 C22 C29 O30 -176.9(3)
C21 C22 C29 O30 3.1(4)
N23 C22 C29 O31 2.6(4)
C21 C22 C29 O31 -177.3(2)
O30 C29 O31 C32 -2.8(4)
C22 C29 O31 C32 177.7(2)
